data_4079276
loop_
_publ_author_name
'Liu, Xiaolong'
'Chen, Wanzhi'

_publ_section_title
;
 Pyridazine-Based N-Heterocyclic Carbene Complexes and Ruthenium-Catalyzed
 Oxidation Reaction of Alkenes
;
_journal_issue 18
_journal_name_full Organometallics
_journal_page_first 6614
_journal_paper_doi 10.1021/om300644h
_journal_volume 31
_journal_year 2012
_chemical_formula_sum 'C32 H33 Cl F18 N13 P3 Ru2'
_chemical_formula_weight 1272.21
_chemical_name_systematic
; 
 ? 
;
_space_group_IT_number 14
_symmetry_cell_setting monoclinic
_symmetry_space_group_name_Hall '-P 2yn'
_symmetry_space_group_name_H-M 'P 1 21/n 1'
_atom_sites_solution_hydrogens geom
_atom_sites_solution_primary direct
_atom_sites_solution_secondary difmap
_audit_creation_method SHELXL-97
_cell_angle_alpha 90.00
_cell_angle_beta 92.3010(10)
_cell_angle_gamma 90.00
_cell_formula_units_Z 4
_cell_length_a 10.8610(15)
_cell_length_b 12.0263(19)
_cell_length_c 36.135(3)
_cell_measurement_temperature 298(2)
_cell_volume 4716.1(11)
_computing_cell_refinement 'Bruker SMART'
_computing_data_collection 'Bruker SMART'
_computing_data_reduction 'Bruker SAINT'
_computing_molecular_graphics 'Bruker SHELXTL'
_computing_publication_material 'Bruker SHELXTL'
_computing_structure_refinement 'Bruker SHELXTL'
_computing_structure_solution 'Bruker SHELXTL'
_diffrn_ambient_temperature 298(2)
_diffrn_measured_fraction_theta_full 0.996
_diffrn_measured_fraction_theta_max 0.996
_diffrn_measurement_device_type 'CCD area detector'
_diffrn_measurement_method 'phi and omega scans'
_diffrn_radiation_monochromator graphite
_diffrn_radiation_source 'fine-focus sealed tube'
_diffrn_radiation_type MoK\a
_diffrn_radiation_wavelength 0.71073
_diffrn_reflns_av_R_equivalents 0.0633
_diffrn_reflns_av_sigmaI/netI 0.0775
_diffrn_reflns_limit_h_max 12
_diffrn_reflns_limit_h_min -12
_diffrn_reflns_limit_k_max 13
_diffrn_reflns_limit_k_min -14
_diffrn_reflns_limit_l_max 42
_diffrn_reflns_limit_l_min -39
_diffrn_reflns_number 24118
_diffrn_reflns_theta_full 25.01
_diffrn_reflns_theta_max 25.01
_diffrn_reflns_theta_min 1.78
_exptl_absorpt_coefficient_mu 0.912
_exptl_absorpt_correction_T_max 0.7610
_exptl_absorpt_correction_T_min 0.6460
_exptl_absorpt_correction_type multi-scan
_exptl_absorpt_process_details sadabs
_exptl_crystal_colour red
_exptl_crystal_density_diffrn 1.792
_exptl_crystal_density_method 'not measured'
_exptl_crystal_description block
_exptl_crystal_F_000 2512
_exptl_crystal_size_max 0.49
_exptl_crystal_size_mid 0.46
_exptl_crystal_size_min 0.30
_refine_diff_density_max 0.715
_refine_diff_density_min -0.963
_refine_diff_density_rms 0.108
_refine_ls_extinction_method none
_refine_ls_goodness_of_fit_ref 1.065
_refine_ls_hydrogen_treatment constr
_refine_ls_matrix_type full
_refine_ls_number_parameters 714
_refine_ls_number_reflns 8292
_refine_ls_number_restraints 0
_refine_ls_restrained_S_all 1.065
_refine_ls_R_factor_all 0.1047
_refine_ls_R_factor_gt 0.0543
_refine_ls_shift/su_max 0.001
_refine_ls_shift/su_mean 0.000
_refine_ls_structure_factor_coef Fsqd
_refine_ls_weighting_details 'calc w=1/[\s^2^(Fo^2^)+(0.0305P)^2^+17.7236P] where P=(Fo^2^+2Fc^2^)/3'
_refine_ls_weighting_scheme calc
_refine_ls_wR_factor_gt 0.1060
_refine_ls_wR_factor_ref 0.1331
_reflns_number_gt 5187
_reflns_number_total 8292
_reflns_threshold_expression >2sigma(I)
_cod_data_source_file om300644h_si_002.cif
_cod_data_source_block complex_1
_cod_depositor_comments
;
The following automatic conversions were performed:

'_symmetry_cell_setting' value 'Monoclinic' changed to 'monoclinic'
according to /home/saulius/struct/CIF-dictionaries/cif_core.dic
dictionary named 'cif_core.dic' version 2.4.2 from 2011-04-26.

Automatic conversion script
Id: cif_fix_values 1891 2012-01-12 08:04:46Z andrius 
;
_cod_original_cell_volume 4716.0(11)
_cod_original_sg_symbol_H-M P2(1)/n
_cod_database_code 4079276

loop_
_symmetry_equiv_pos_as_xyz
'x, y, z'
'-x+1/2, y+1/2, -z+1/2'
'-x, -y, -z'
'x-1/2, -y-1/2, z-1/2'

loop_
_atom_site_label
_atom_site_type_symbol
_atom_site_fract_x
_atom_site_fract_y
_atom_site_fract_z
_atom_site_U_iso_or_equiv
_atom_site_adp_type
_atom_site_occupancy
_atom_site_symmetry_multiplicity
_atom_site_calc_flag
_atom_site_refinement_flags
_atom_site_disorder_assembly
_atom_site_disorder_group
Ru1 Ru 0.58734(5) 0.61948(5) 0.106902(15) 0.03555(17) Uani 1 1 d . . .
Ru2 Ru 0.76731(5) 0.44917(5) 0.178618(15) 0.03664(17) Uani 1 1 d . . .
Cl1 Cl 0.61233(17) 0.60345(15) 0.17606(5) 0.0464(5) Uani 1 1 d . . .
F1 F 0.6140(6) -0.0082(4) 0.0820(2) 0.128(3) Uani 1 1 d . . .
F2 F 0.5812(6) 0.2491(4) 0.07863(18) 0.112(2) Uani 1 1 d . . .
F3 F 0.7040(6) 0.1366(4) 0.10980(17) 0.113(2) Uani 1 1 d . . .
F4 F 0.5018(7) 0.1089(6) 0.1106(2) 0.140(3) Uani 1 1 d . . .
F5 F 0.4903(6) 0.1035(5) 0.04984(17) 0.118(2) Uani 1 1 d . . .
F6 F 0.6915(7) 0.1318(6) 0.0494(2) 0.148(3) Uani 1 1 d . . .
F7 F 0.2527(6) 0.3544(4) 0.25980(19) 0.115(2) Uani 1 1 d . A .
F8 F 0.3298(7) 0.5975(5) 0.2405(2) 0.133(3) Uani 1 1 d . A .
F9 F 0.4278(17) 0.463(3) 0.2604(10) 0.124(9) Uani 0.60(6) 1 d P A 1
F10 F 0.315(4) 0.449(3) 0.2078(8) 0.119(9) Uani 0.60(6) 1 d P A 1
F11 F 0.1495(18) 0.5069(19) 0.2373(10) 0.100(9) Uani 0.60(6) 1 d P A 1
F12 F 0.267(3) 0.521(3) 0.2895(5) 0.110(10) Uani 0.60(6) 1 d P A 1
F13 F 0.081(2) 0.7306(17) 0.0895(5) 0.105(7) Uani 0.56(2) 1 d P B 1
F14 F 0.0651(19) 0.5341(17) 0.0342(5) 0.105(7) Uani 0.56(2) 1 d P B 1
F15 F -0.0719(11) 0.6534(12) 0.0549(6) 0.115(7) Uani 0.56(2) 1 d P B 1
F16 F 0.038(2) 0.5494(15) 0.0943(4) 0.117(7) Uani 0.56(2) 1 d P B 1
F17 F 0.2145(11) 0.6136(12) 0.0660(6) 0.110(7) Uani 0.56(2) 1 d P B 1
F18 F 0.0996(18) 0.7158(12) 0.0289(3) 0.102(6) Uani 0.56(2) 1 d P B 1
F9' F 0.346(6) 0.476(3) 0.2924(7) 0.110(16) Uani 0.40(6) 1 d P A 2
F10' F 0.423(3) 0.417(4) 0.2437(13) 0.110(11) Uani 0.40(6) 1 d P A 2
F11' F 0.247(5) 0.447(4) 0.2105(14) 0.117(13) Uani 0.40(6) 1 d P A 2
F12' F 0.167(4) 0.506(3) 0.2598(19) 0.124(16) Uani 0.40(6) 1 d P A 2
F13' F 0.053(2) 0.762(2) 0.0694(8) 0.116(8) Uani 0.44(2) 1 d P B 2
F14' F 0.100(2) 0.506(2) 0.0550(8) 0.108(8) Uani 0.44(2) 1 d P B 2
F15' F -0.011(2) 0.6339(18) 0.0273(6) 0.126(9) Uani 0.44(2) 1 d P B 2
F16' F 0.190(2) 0.6589(18) 0.0383(5) 0.102(9) Uani 0.44(2) 1 d P B 2
F17' F 0.1723(16) 0.6297(14) 0.0963(6) 0.097(7) Uani 0.44(2) 1 d P B 2
F18' F -0.033(2) 0.606(2) 0.0870(6) 0.107(8) Uani 0.44(2) 1 d P B 2
N1 N 0.7125(5) 0.4966(4) 0.09649(15) 0.0354(13) Uani 1 1 d . . .
N2 N 0.7745(5) 0.4337(4) 0.12177(15) 0.0341(13) Uani 1 1 d . . .
N3 N 0.6623(6) 0.5474(5) 0.03733(15) 0.0453(15) Uani 1 1 d . . .
N4 N 0.5349(6) 0.6832(5) 0.02762(16) 0.0488(16) Uani 1 1 d . . .
N5 N 0.4516(5) 0.7451(5) 0.10456(16) 0.0410(14) Uani 1 1 d . . .
N6 N 0.9126(5) 0.2998(5) 0.13953(16) 0.0436(15) Uani 1 1 d . . .
N7 N 0.9582(5) 0.2751(5) 0.19737(17) 0.0462(16) Uani 1 1 d . . .
N8 N 0.7947(6) 0.4425(5) 0.23690(16) 0.0459(15) Uani 1 1 d . . .
N9 N 0.4520(6) 0.5045(5) 0.10790(16) 0.0439(15) Uani 1 1 d . . .
N10 N 0.7190(5) 0.7400(5) 0.10980(15) 0.0375(14) Uani 1 1 d . . .
N11 N 0.6270(6) 0.3383(5) 0.18220(16) 0.0446(15) Uani 1 1 d . . .
N12 N 0.9040(6) 0.5647(5) 0.17848(15) 0.0419(14) Uani 1 1 d . . .
N13 N 0.1009(12) 0.1255(11) 0.0577(3) 0.151(5) Uani 1 1 d . . .
P1 P 0.5976(2) 0.11997(19) 0.07971(7) 0.0607(6) Uani 1 1 d . . .
P2 P 0.2919(3) 0.4757(2) 0.24920(8) 0.0737(7) Uani 1 1 d . . .
P3 P 0.0734(2) 0.6330(2) 0.06227(7) 0.0705(7) Uani 1 1 d . . .
C1 C 0.7325(6) 0.4768(6) 0.06060(19) 0.0398(17) Uani 1 1 d . . .
C2 C 0.8131(7) 0.3978(6) 0.0478(2) 0.0470(19) Uani 1 1 d . . .
H2 H 0.8246 0.3887 0.0226 0.056 Uiso 1 1 calc R . .
C3 C 0.8744(7) 0.3348(6) 0.0733(2) 0.0467(19) Uani 1 1 d . . .
H3 H 0.9288 0.2795 0.0664 0.056 Uiso 1 1 calc R . .
C4 C 0.8531(6) 0.3558(6) 0.1102(2) 0.0395(17) Uani 1 1 d . . .
C5 C 0.5884(6) 0.6219(6) 0.05434(19) 0.0393(17) Uani 1 1 d . . .
C6 C 0.5758(8) 0.6505(7) -0.0067(2) 0.062(2) Uani 1 1 d . . .
H6 H 0.5527 0.6817 -0.0295 0.075 Uiso 1 1 calc R . .
C7 C 0.6542(8) 0.5664(7) -0.0010(2) 0.056(2) Uani 1 1 d . . .
H7 H 0.6955 0.5277 -0.0190 0.068 Uiso 1 1 calc R . .
C8 C 0.4550(8) 0.7793(7) 0.0354(2) 0.064(2) Uani 1 1 d . . .
H8A H 0.3814 0.7725 0.0195 0.077 Uiso 1 1 calc R . .
H8B H 0.4977 0.8456 0.0277 0.077 Uiso 1 1 calc R . .
C9 C 0.4141(7) 0.7996(6) 0.0737(2) 0.0453(18) Uani 1 1 d . . .
C10 C 0.3298(7) 0.8856(7) 0.0749(2) 0.061(2) Uani 1 1 d . . .
H10 H 0.3050 0.9226 0.0533 0.074 Uiso 1 1 calc R . .
C11 C 0.2825(8) 0.9165(7) 0.1081(3) 0.066(2) Uani 1 1 d . . .
H11 H 0.2273 0.9754 0.1093 0.079 Uiso 1 1 calc R . .
C12 C 0.3182(7) 0.8592(6) 0.1394(2) 0.055(2) Uani 1 1 d . . .
H12 H 0.2877 0.8780 0.1622 0.066 Uiso 1 1 calc R . .
C13 C 0.4003(7) 0.7728(6) 0.1363(2) 0.0478(19) Uani 1 1 d . . .
H13 H 0.4211 0.7315 0.1574 0.057 Uiso 1 1 calc R . .
C14 C 0.8841(7) 0.3345(5) 0.1743(2) 0.0408(17) Uani 1 1 d . . .
C15 C 1.0314(7) 0.2023(7) 0.1778(2) 0.059(2) Uani 1 1 d . . .
H15 H 1.0890 0.1527 0.1880 0.070 Uiso 1 1 calc R . .
C16 C 1.0036(7) 0.2167(6) 0.1419(2) 0.053(2) Uani 1 1 d . . .
H16 H 1.0378 0.1793 0.1223 0.064 Uiso 1 1 calc R . .
C17 C 0.9585(8) 0.2902(7) 0.2376(2) 0.060(2) Uani 1 1 d . . .
H17A H 1.0433 0.3027 0.2461 0.072 Uiso 1 1 calc R . .
H17B H 0.9335 0.2201 0.2482 0.072 Uiso 1 1 calc R . .
C18 C 0.8821(7) 0.3797(6) 0.2544(2) 0.0484(19) Uani 1 1 d . . .
C19 C 0.9034(8) 0.3924(7) 0.2925(2) 0.065(2) Uani 1 1 d . . .
H19 H 0.9638 0.3493 0.3045 0.078 Uiso 1 1 calc R . .
C20 C 0.8396(9) 0.4647(8) 0.3122(2) 0.072(3) Uani 1 1 d . . .
H20 H 0.8569 0.4742 0.3374 0.086 Uiso 1 1 calc R . .
C21 C 0.7472(9) 0.5250(8) 0.2941(3) 0.082(3) Uani 1 1 d . . .
H21 H 0.6990 0.5742 0.3071 0.099 Uiso 1 1 calc R . .
C22 C 0.7277(8) 0.5112(7) 0.2567(2) 0.066(2) Uani 1 1 d . . .
H22 H 0.6650 0.5516 0.2447 0.079 Uiso 1 1 calc R . .
C23 C 0.3765(8) 0.4429(7) 0.1106(2) 0.060(2) Uani 1 1 d . . .
C24 C 0.2760(9) 0.3620(8) 0.1135(3) 0.100(4) Uani 1 1 d . . .
H24A H 0.2319 0.3560 0.0900 0.150 Uiso 1 1 calc R . .
H24B H 0.2208 0.3863 0.1319 0.150 Uiso 1 1 calc R . .
H24C H 0.3097 0.2908 0.1204 0.150 Uiso 1 1 calc R . .
C25 C 0.7893(7) 0.8079(6) 0.1124(2) 0.0477(19) Uani 1 1 d . . .
C26 C 0.8807(8) 0.8977(7) 0.1164(3) 0.077(3) Uani 1 1 d . . .
H26A H 0.8427 0.9673 0.1097 0.115 Uiso 1 1 calc R . .
H26B H 0.9476 0.8834 0.1005 0.115 Uiso 1 1 calc R . .
H26C H 0.9115 0.9011 0.1417 0.115 Uiso 1 1 calc R . .
C27 C 0.5521(8) 0.2790(7) 0.1877(2) 0.055(2) Uani 1 1 d . . .
C28 C 0.4505(9) 0.2014(8) 0.1944(3) 0.090(3) Uani 1 1 d . . .
H28A H 0.3749 0.2422 0.1958 0.136 Uiso 1 1 calc R . .
H28B H 0.4671 0.1626 0.2173 0.136 Uiso 1 1 calc R . .
H28C H 0.4432 0.1488 0.1744 0.136 Uiso 1 1 calc R . .
C29 C 0.9842(8) 0.6229(7) 0.1795(2) 0.054(2) Uani 1 1 d . . .
C30 C 1.0871(9) 0.6989(8) 0.1806(3) 0.098(4) Uani 1 1 d . . .
H30A H 1.0761 0.7533 0.1996 0.146 Uiso 1 1 calc R . .
H30B H 1.0917 0.7356 0.1571 0.146 Uiso 1 1 calc R . .
H30C H 1.1620 0.6584 0.1859 0.146 Uiso 1 1 calc R . .
C31 C 0.1320(13) 0.1178(11) 0.0301(4) 0.119(5) Uani 1 1 d . . .
C32 C 0.1765(14) 0.1138(13) -0.0079(4) 0.171(7) Uani 1 1 d . . .
H32A H 0.1649 0.1852 -0.0195 0.256 Uiso 1 1 calc R . .
H32B H 0.1311 0.0586 -0.0220 0.256 Uiso 1 1 calc R . .
H32C H 0.2625 0.0952 -0.0071 0.256 Uiso 1 1 calc R . .

loop_
_atom_site_aniso_label
_atom_site_aniso_U_11
_atom_site_aniso_U_22
_atom_site_aniso_U_33
_atom_site_aniso_U_23
_atom_site_aniso_U_13
_atom_site_aniso_U_12
Ru1 0.0375(3) 0.0362(3) 0.0329(3) 0.0011(3) 0.0015(2) 0.0012(3)
Ru2 0.0378(4) 0.0365(3) 0.0356(3) 0.0046(3) 0.0010(2) 0.0011(3)
Cl1 0.0556(12) 0.0492(11) 0.0347(10) -0.0005(8) 0.0058(8) 0.0113(9)
F1 0.136(6) 0.053(3) 0.189(7) 0.016(4) -0.060(5) -0.010(4)
F2 0.121(5) 0.061(4) 0.149(6) 0.017(3) -0.037(4) 0.001(3)
F3 0.121(5) 0.082(4) 0.131(5) 0.022(4) -0.060(4) -0.029(4)
F4 0.138(6) 0.161(7) 0.125(6) -0.007(5) 0.044(5) -0.049(5)
F5 0.133(5) 0.106(5) 0.112(5) 0.040(4) -0.058(4) -0.040(4)
F6 0.150(7) 0.164(7) 0.134(6) -0.024(5) 0.060(5) -0.049(6)
F7 0.111(5) 0.065(4) 0.167(6) 0.021(4) -0.029(4) -0.012(3)
F8 0.156(7) 0.087(5) 0.156(6) 0.006(4) 0.012(5) -0.046(4)
F9 0.081(10) 0.141(19) 0.15(2) -0.019(14) -0.003(11) 0.008(11)
F10 0.13(2) 0.131(12) 0.098(10) -0.024(8) 0.026(17) -0.008(18)
F11 0.082(9) 0.095(10) 0.121(19) 0.027(12) -0.022(12) 0.000(7)
F12 0.12(2) 0.117(13) 0.099(11) -0.039(9) 0.025(12) -0.015(13)
F13 0.126(16) 0.103(14) 0.086(12) -0.039(10) 0.015(10) -0.011(12)
F14 0.123(16) 0.107(15) 0.085(12) -0.037(11) 0.022(10) -0.021(12)
F15 0.066(9) 0.140(12) 0.140(17) -0.002(11) 0.011(9) -0.006(7)
F16 0.147(17) 0.113(13) 0.093(10) 0.006(9) 0.022(11) -0.027(11)
F17 0.075(9) 0.116(11) 0.14(2) 0.003(11) -0.013(11) 0.000(7)
F18 0.118(14) 0.101(10) 0.088(9) 0.021(7) 0.017(8) -0.005(9)
F9' 0.13(4) 0.095(19) 0.103(15) 0.008(12) 0.010(17) -0.024(19)
F10' 0.091(15) 0.11(2) 0.13(3) -0.034(14) 0.026(15) 0.002(13)
F11' 0.11(3) 0.126(17) 0.11(2) -0.023(15) -0.01(2) -0.03(3)
F12' 0.11(3) 0.121(18) 0.14(4) -0.04(2) 0.03(3) 0.006(16)
F13' 0.122(15) 0.094(14) 0.13(2) -0.025(15) -0.013(16) 0.011(11)
F14' 0.110(15) 0.092(13) 0.12(2) -0.032(14) -0.002(15) 0.006(10)
F15' 0.13(2) 0.137(18) 0.111(16) -0.017(12) -0.026(14) 0.007(15)
F16' 0.108(17) 0.123(18) 0.077(12) -0.032(11) 0.024(12) -0.024(15)
F17' 0.085(12) 0.119(13) 0.085(13) -0.024(10) -0.020(9) -0.007(10)
F18' 0.091(15) 0.125(19) 0.107(17) -0.032(14) 0.042(13) -0.021(13)
N1 0.042(4) 0.032(3) 0.033(3) -0.001(3) 0.003(3) -0.003(3)
N2 0.034(3) 0.030(3) 0.038(3) 0.001(3) 0.005(3) -0.003(3)
N3 0.056(4) 0.049(4) 0.031(3) 0.001(3) 0.002(3) 0.003(3)
N4 0.060(4) 0.054(4) 0.033(4) 0.010(3) 0.005(3) 0.005(3)
N5 0.037(4) 0.039(3) 0.047(4) -0.001(3) 0.001(3) -0.004(3)
N6 0.043(4) 0.036(3) 0.052(4) 0.008(3) 0.007(3) 0.007(3)
N7 0.043(4) 0.040(4) 0.055(4) 0.011(3) -0.007(3) 0.002(3)
N8 0.053(4) 0.044(4) 0.040(4) 0.008(3) -0.001(3) 0.005(3)
N9 0.044(4) 0.043(4) 0.046(4) 0.002(3) 0.001(3) -0.002(3)
N10 0.039(4) 0.038(3) 0.035(3) 0.002(3) 0.002(3) 0.003(3)
N11 0.049(4) 0.039(4) 0.046(4) 0.007(3) 0.005(3) 0.004(3)
N12 0.044(4) 0.041(4) 0.040(4) 0.002(3) 0.001(3) -0.002(3)
N13 0.186(12) 0.175(11) 0.093(8) -0.016(8) 0.031(8) 0.099(10)
P1 0.0722(17) 0.0497(13) 0.0592(14) 0.0140(11) -0.0079(12) -0.0088(12)
P2 0.070(2) 0.0636(17) 0.089(2) -0.0117(14) 0.0147(16) -0.0095(14)
P3 0.0533(16) 0.087(2) 0.0726(18) -0.0318(15) 0.0172(13) -0.0120(14)
C1 0.041(4) 0.037(4) 0.042(4) 0.000(3) 0.007(3) 0.003(3)
C2 0.054(5) 0.048(5) 0.040(4) -0.003(4) 0.010(4) -0.001(4)
C3 0.052(5) 0.041(4) 0.047(5) -0.003(4) 0.007(4) 0.005(4)
C4 0.036(4) 0.037(4) 0.046(5) 0.002(3) 0.008(3) -0.001(3)
C5 0.043(4) 0.036(4) 0.038(4) -0.001(3) -0.001(3) 0.000(4)
C6 0.073(6) 0.077(6) 0.037(5) 0.006(4) 0.001(4) 0.019(5)
C7 0.077(6) 0.060(5) 0.033(4) 0.001(4) 0.013(4) 0.013(5)
C8 0.085(7) 0.059(5) 0.049(5) 0.013(4) 0.005(5) 0.012(5)
C9 0.043(5) 0.042(4) 0.051(5) 0.003(4) -0.003(4) -0.001(4)
C10 0.056(6) 0.059(5) 0.069(6) 0.006(5) -0.007(5) 0.009(5)
C11 0.059(6) 0.052(5) 0.085(7) 0.001(5) -0.005(5) 0.014(4)
C12 0.045(5) 0.056(5) 0.064(6) -0.014(4) 0.002(4) 0.003(4)
C13 0.042(5) 0.049(5) 0.052(5) -0.007(4) 0.002(4) -0.001(4)
C14 0.042(5) 0.036(4) 0.044(4) 0.005(3) 0.003(4) -0.005(3)
C15 0.054(6) 0.051(5) 0.070(6) 0.008(4) 0.002(4) 0.018(4)
C16 0.052(5) 0.042(5) 0.066(6) 0.004(4) 0.010(4) 0.013(4)
C17 0.059(6) 0.056(5) 0.063(6) 0.001(4) -0.013(4) 0.010(4)
C18 0.053(5) 0.045(4) 0.047(5) 0.011(4) -0.009(4) -0.001(4)
C19 0.077(7) 0.063(6) 0.053(6) 0.012(5) -0.013(5) 0.004(5)
C20 0.091(7) 0.078(7) 0.046(5) 0.007(5) -0.008(5) -0.001(6)
C21 0.101(8) 0.093(7) 0.053(6) 0.007(5) 0.001(5) 0.021(6)
C22 0.080(7) 0.072(6) 0.045(5) 0.004(4) 0.004(5) 0.021(5)
C23 0.052(6) 0.055(5) 0.071(6) 0.006(5) 0.001(4) -0.011(5)
C24 0.077(8) 0.095(8) 0.127(10) 0.011(7) 0.009(7) -0.042(6)
C25 0.039(5) 0.042(5) 0.062(5) 0.001(4) 0.001(4) 0.005(4)
C26 0.057(6) 0.056(6) 0.117(8) -0.002(5) 0.009(5) -0.015(5)
C27 0.059(6) 0.044(5) 0.064(6) 0.002(4) 0.015(4) 0.001(4)
C28 0.079(7) 0.080(7) 0.115(9) 0.004(6) 0.032(6) -0.027(6)
C29 0.058(6) 0.058(5) 0.046(5) 0.010(4) -0.009(4) -0.012(5)
C30 0.101(8) 0.105(8) 0.084(7) 0.031(6) -0.028(6) -0.066(7)
C31 0.135(12) 0.131(11) 0.091(10) -0.029(9) -0.004(9) 0.079(9)
C32 0.208(17) 0.198(16) 0.108(12) -0.007(11) 0.039(11) 0.062(14)

loop_
_atom_type_symbol
_atom_type_description
_atom_type_scat_dispersion_real
_atom_type_scat_dispersion_imag
_atom_type_scat_source
C C 0.0033 0.0016 'International Tables Vol C Tables 4.2.6.8 and 6.1.1.4'
H H 0.0000 0.0000 'International Tables Vol C Tables 4.2.6.8 and 6.1.1.4'
N N 0.0061 0.0033 'International Tables Vol C Tables 4.2.6.8 and 6.1.1.4'
F F 0.0171 0.0103 'International Tables Vol C Tables 4.2.6.8 and 6.1.1.4'
P P 0.1023 0.0942 'International Tables Vol C Tables 4.2.6.8 and 6.1.1.4'
Cl Cl 0.1484 0.1585 'International Tables Vol C Tables 4.2.6.8 and 6.1.1.4'
Ru Ru -1.2594 0.8363 'International Tables Vol C Tables 4.2.6.8 and 6.1.1.4'

loop_
_geom_angle_atom_site_label_1
_geom_angle_atom_site_label_2
_geom_angle_atom_site_label_3
_geom_angle
C5 Ru1 N9 93.5(3)
C5 Ru1 N10 90.5(3)
N9 Ru1 N10 175.4(2)
C5 Ru1 N1 78.3(3)
N9 Ru1 N1 89.9(2)
N10 Ru1 N1 93.0(2)
C5 Ru1 N5 88.9(3)
N9 Ru1 N5 89.0(2)
N10 Ru1 N5 88.9(2)
N1 Ru1 N5 167.1(2)
C5 Ru1 Cl1 172.6(2)
N9 Ru1 Cl1 88.82(17)
N10 Ru1 Cl1 87.47(16)
N1 Ru1 Cl1 94.66(15)
N5 Ru1 Cl1 98.19(17)
C14 Ru2 N12 90.3(3)
C14 Ru2 N11 92.0(3)
N12 Ru2 N11 176.0(2)
C14 Ru2 N2 78.4(3)
N12 Ru2 N2 90.1(2)
N11 Ru2 N2 93.6(2)
C14 Ru2 N8 89.3(3)
N12 Ru2 N8 87.4(2)
N11 Ru2 N8 89.3(2)
N2 Ru2 N8 167.4(2)
C14 Ru2 Cl1 173.1(2)
N12 Ru2 Cl1 89.06(17)
N11 Ru2 Cl1 89.07(17)
N2 Ru2 Cl1 94.70(15)
N8 Ru2 Cl1 97.61(17)
Ru2 Cl1 Ru1 98.01(6)
C1 N1 N2 117.4(6)
C1 N1 Ru1 116.0(4)
N2 N1 Ru1 126.7(4)
N1 N2 C4 119.1(6)
N1 N2 Ru2 125.9(4)
C4 N2 Ru2 114.9(4)
C5 N3 C1 116.3(6)
C5 N3 C7 108.8(6)
C1 N3 C7 134.7(6)
C5 N4 C6 110.2(7)
C5 N4 C8 122.5(6)
C6 N4 C8 127.0(6)
C13 N5 C9 117.8(6)
C13 N5 Ru1 117.3(5)
C9 N5 Ru1 124.9(5)
C14 N6 C4 115.8(6)
C14 N6 C16 110.2(6)
C4 N6 C16 133.9(6)
C14 N7 C15 111.0(7)
C14 N7 C17 122.0(6)
C15 N7 C17 127.0(6)
C22 N8 C18 119.0(7)
C22 N8 Ru2 117.0(5)
C18 N8 Ru2 123.8(5)
C23 N9 Ru1 175.8(7)
C25 N10 Ru1 177.5(6)
C27 N11 Ru2 173.3(7)
C29 N12 Ru2 175.3(6)
F6 P1 F1 93.0(4)
F6 P1 F4 179.6(5)
F1 P1 F4 87.4(4)
F6 P1 F2 88.2(4)
F1 P1 F2 178.3(4)
F4 P1 F2 91.4(4)
F6 P1 F3 89.5(4)
F1 P1 F3 90.5(3)
F4 P1 F3 90.5(4)
F2 P1 F3 88.3(3)
F6 P1 F5 91.0(4)
F1 P1 F5 89.6(3)
F4 P1 F5 89.0(4)
F2 P1 F5 91.6(3)
F3 P1 F5 179.5(5)
F12' P2 F11' 92.0(15)
F12' P2 F9 148.2(16)
F11' P2 F9 119.8(15)
F12' P2 F8 94.0(17)
F11' P2 F8 96(2)
F9 P2 F8 83.3(12)
F12' P2 F10 119.0(18)
F11' P2 F10 27.9(13)
F9 P2 F10 92.6(11)
F8 P2 F10 87.0(14)
F12' P2 F7 84.8(18)
F11' P2 F7 86(2)
F9 P2 F7 96.6(11)
F8 P2 F7 177.5(4)
F10 P2 F7 95.5(14)
F12' P2 F12 58.8(15)
F11' P2 F12 150.8(16)
F9 P2 F12 89.3(9)
F8 P2 F12 85.3(9)
F10 P2 F12 171.8(19)
F7 P2 F12 92.2(9)
F12' P2 F10' 167(3)
F11' P2 F10' 92.1(17)
F9 P2 F10' 30.2(8)
F8 P2 F10' 98.3(14)
F10 P2 F10' 67.4(14)
F7 P2 F10' 82.7(14)
F12 P2 F10' 116.6(11)
F12' P2 F11 30.4(18)
F11' P2 F11 62.7(16)
F9 P2 F11 172.2(12)
F8 P2 F11 89.2(7)
F10 P2 F11 88.8(10)
F7 P2 F11 90.9(7)
F12 P2 F11 88.3(8)
F10' P2 F11 154.5(12)
F12' P2 F9' 93.0(14)
F11' P2 F9' 167(2)
F9 P2 F9' 56.0(14)
F8 P2 F9' 95.7(9)
F10 P2 F9' 147.7(17)
F7 P2 F9' 82.2(9)
F12 P2 F9' 36.6(11)
F10' P2 F9' 80.4(15)
F11 P2 F9' 123.4(15)
F18' P3 F15' 92.3(11)
F18' P3 F13 78.9(10)
F15' P3 F13 122.7(11)
F18' P3 F17 133.6(13)
F15' P3 F17 129.1(13)
F13 P3 F17 91.7(9)
F18' P3 F14 101.3(10)
F15' P3 F14 56.9(9)
F13 P3 F14 179.5(10)
F17 P3 F14 88.4(10)
F18' P3 F14' 92.4(12)
F15' P3 F14' 88.6(10)
F13 P3 F14' 147.4(10)
F17 P3 F14' 71.7(10)
F14 P3 F14' 33.0(7)
F18' P3 F16 39.9(8)
F15' P3 F16 116.8(10)
F13 P3 F16 91.5(9)
F17 P3 F16 96.1(10)
F14 P3 F16 89.0(9)
F14' P3 F16 63.8(10)
F18' P3 F13' 89.7(13)
F15' P3 F13' 92.4(12)
F13 P3 F13' 32.1(7)
F17 P3 F13' 106.1(11)
F14 P3 F13' 147.4(11)
F14' P3 F13' 177.7(14)
F16 P3 F13' 117.4(11)
F18' P3 F16' 176.7(14)
F15' P3 F16' 90.9(12)
F13 P3 F16' 100.0(9)
F17 P3 F16' 43.2(8)
F14 P3 F16' 79.8(9)
F14' P3 F16' 86.9(12)
F16 P3 F16' 137.4(12)
F13' P3 F16' 91.0(13)
F18' P3 F18 137.3(12)
F15' P3 F18 59.5(9)
F13 P3 F18 90.0(8)
F17 P3 F18 87.4(8)
F14 P3 F18 89.5(9)
F14' P3 F18 116.0(11)
F16 P3 F18 176.2(9)
F13' P3 F18 62.9(10)
F16' P3 F18 45.5(8)
F18' P3 F17' 92.6(12)
F15' P3 F17' 174.6(12)
F13 P3 F17' 60.4(8)
F17 P3 F17' 45.5(7)
F14 P3 F17' 120.0(10)
F14' P3 F17' 89.1(11)
F16 P3 F17' 66.3(8)
F13' P3 F17' 89.6(10)
F16' P3 F17' 84.1(9)
F18 P3 F17' 117.5(8)
F18' P3 F15 50.6(9)
F15' P3 F15 46.4(8)
F13 P3 F15 91.1(10)
F17 P3 F15 175.4(11)
F14 P3 F15 88.8(9)
F14' P3 F15 107.6(10)
F16 P3 F15 87.5(9)
F13' P3 F15 74.6(11)
F16' P3 F15 132.6(12)
F18 P3 F15 89.0(9)
F17' P3 F15 139.0(11)
N1 C1 C2 125.0(6)
N1 C1 N3 111.5(6)
C2 C1 N3 123.5(7)
C3 C2 C1 117.3(7)
C2 C3 C4 117.3(7)
N2 C4 C3 124.0(6)
N2 C4 N6 112.3(6)
C3 C4 N6 123.6(7)
N4 C5 N3 106.5(6)
N4 C5 Ru1 135.6(6)
N3 C5 Ru1 117.8(5)
C7 C6 N4 107.6(7)
C6 C7 N3 106.9(7)
N4 C8 C9 120.3(6)
N5 C9 C10 121.2(7)
N5 C9 C8 126.8(7)
C10 C9 C8 112.0(7)
C11 C10 C9 120.0(8)
C12 C11 C10 118.8(8)
C11 C12 C13 118.5(8)
N5 C13 C12 123.5(7)
N7 C14 N6 104.8(6)
N7 C14 Ru2 136.5(6)
N6 C14 Ru2 118.5(5)
C16 C15 N7 107.5(7)
C15 C16 N6 106.4(7)
N7 C17 C18 120.7(6)
N8 C18 C19 119.1(7)
N8 C18 C17 126.9(7)
C19 C18 C17 113.9(7)
C20 C19 C18 121.9(8)
C19 C20 C21 118.2(9)
C22 C21 C20 118.9(9)
N8 C22 C21 122.8(8)
N9 C23 C24 178.9(10)
N10 C25 C26 179.1(9)
N11 C27 C28 178.7(10)
N12 C29 C30 179.5(10)
N13 C31 C32 176.8(19)

loop_
_geom_bond_atom_site_label_1
_geom_bond_atom_site_label_2
_geom_bond_distance
Ru1 C5 1.900(7)
Ru1 N9 2.020(6)
Ru1 N10 2.036(6)
Ru1 N1 2.053(5)
Ru1 N5 2.110(6)
Ru1 Cl1 2.5101(18)
Ru2 C14 1.885(7)
Ru2 N12 2.033(6)
Ru2 N11 2.033(7)
Ru2 N2 2.067(5)
Ru2 N8 2.117(6)
Ru2 Cl1 2.5044(18)
F1 P1 1.554(6)
F2 P1 1.564(5)
F3 P1 1.567(5)
F4 P1 1.562(7)
F5 P1 1.568(5)
F6 P1 1.533(7)
F7 P2 1.570(6)
F8 P2 1.558(6)
F9 P2 1.522(19)
F10 P2 1.56(3)
F11 P2 1.633(18)
F12 P2 1.589(14)
F13 P3 1.533(17)
F14 P3 1.563(17)
F15 P3 1.609(13)
F16 P3 1.590(15)
F17 P3 1.550(12)
F18 P3 1.598(12)
F9' P2 1.65(3)
F10' P2 1.61(3)
F11' P2 1.50(4)
F12' P2 1.47(4)
F13' P3 1.59(2)
F14' P3 1.58(2)
F15' P3 1.532(16)
F16' P3 1.595(16)
F17' P3 1.601(14)
F18' P3 1.527(17)
N1 C1 1.345(8)
N1 N2 1.345(7)
N2 C4 1.346(8)
N3 C5 1.366(8)
N3 C1 1.400(8)
N3 C7 1.404(8)
N4 C5 1.330(8)
N4 C6 1.391(9)
N4 C8 1.479(9)
N5 C13 1.337(9)
N5 C9 1.342(8)
N6 C14 1.370(9)
N6 C4 1.393(8)
N6 C16 1.406(8)
N7 C14 1.342(8)
N7 C15 1.394(9)
N7 C17 1.466(9)
N8 C22 1.330(9)
N8 C18 1.351(9)
N9 C23 1.112(9)
N10 C25 1.119(8)
N11 C27 1.105(9)
N12 C29 1.118(9)
N13 C31 1.072(14)
C1 C2 1.384(9)
C2 C3 1.349(9)
C3 C4 1.385(9)
C6 C7 1.332(10)
C8 C9 1.490(10)
C9 C10 1.383(10)
C10 C11 1.375(11)
C11 C12 1.366(11)
C12 C13 1.376(10)
C15 C16 1.332(10)
C17 C18 1.502(10)
C18 C19 1.393(10)
C19 C20 1.336(11)
C20 C21 1.381(11)
C21 C22 1.369(11)
C23 C24 1.469(11)
C25 C26 1.470(10)
C27 C28 1.473(11)
C29 C30 1.443(11)
C31 C32 1.474(16)
